data_4064691
loop_
_publ_author_name
'Bouffard, Jean'
'Keitz, Benjamin K.'
'Tonner, Ralf'
'Lavallo, Vincent'
'Guisado-Barrios, Gregorio'
'Frenking, Gernot'
'Grubbs, Robert H.'
'Bertrand, Guy'

_publ_section_title
;
 Synthesis of Highly Stable 1,3-Diaryl-1H-1,2,3-triazol-5-ylidenes and
 their Applications in Ruthenium-Catalyzed Olefin Metathesis.
;
_journal_issue 9
_journal_name_full Organometallics
_journal_page_first 2617
_journal_page_last 2627
_journal_paper_doi 10.1021/om200272m
_journal_volume 30
_journal_year 2011
_chemical_formula_moiety 'C42 H51 Cl2 N3 O Ru,  0.81(C5 H10),  0.69(C5 H12)'
_chemical_formula_sum 'C49.5 H67.38 Cl2 N3 O Ru'
_chemical_formula_weight 892.41
_chemical_name_systematic
;

 ?

;
_space_group_IT_number 15
_symmetry_cell_setting monoclinic
_symmetry_space_group_name_Hall '-C 2yc'
_symmetry_space_group_name_H-M 'C 1 2/c 1'
_atom_sites_solution_hydrogens geom
_atom_sites_solution_primary direct
_atom_sites_solution_secondary difmap
_audit_creation_method SHELXL-97
_cell_angle_alpha 90.00
_cell_angle_beta 114.519(2)
_cell_angle_gamma 90.00
_cell_formula_units_Z 8
_cell_length_a 30.7503(13)
_cell_length_b 11.3115(5)
_cell_length_c 29.7181(13)
_cell_measurement_reflns_used 9761
_cell_measurement_temperature 100(2)
_cell_measurement_theta_max 34.70
_cell_measurement_theta_min 2.19
_cell_volume 9404.8(7)
_computing_cell_refinement 'Bruker SAINT-Plus v7.66A'
_computing_data_collection 'Bruker APEX2 v2009.7-0'
_computing_data_reduction 'Bruker SAINT-Plus v7.66A'
_computing_molecular_graphics 'Bruker XP v5.1'
_computing_publication_material 'Bruker XCIF 2008'
_computing_structure_refinement 'SHELXL-97 (Sheldrick, 2008)'
_computing_structure_solution 'SHELXS-97 (Sheldrick, 2008)'
_diffrn_ambient_temperature 100(2)
_diffrn_measured_fraction_theta_full 0.964
_diffrn_measured_fraction_theta_max 0.964
_diffrn_measurement_device_type 'Bruker KAPPA APEX II'
_diffrn_measurement_method '\w scans; 13 settings'
_diffrn_radiation_monochromator graphite
_diffrn_radiation_source 'fine-focus sealed tube'
_diffrn_radiation_type MoK\a
_diffrn_radiation_wavelength 0.71073
_diffrn_reflns_av_R_equivalents 0.0482
_diffrn_reflns_av_sigmaI/netI 0.0394
_diffrn_reflns_limit_h_max 49
_diffrn_reflns_limit_h_min -49
_diffrn_reflns_limit_k_max 18
_diffrn_reflns_limit_k_min -17
_diffrn_reflns_limit_l_max 47
_diffrn_reflns_limit_l_min -44
_diffrn_reflns_number 152929
_diffrn_reflns_theta_full 35.32
_diffrn_reflns_theta_max 35.32
_diffrn_reflns_theta_min 1.94
_exptl_absorpt_coefficient_mu 0.485
_exptl_absorpt_correction_T_max 0.9669
_exptl_absorpt_correction_T_min 0.8925
_exptl_absorpt_correction_type none
_exptl_crystal_colour Brown
_exptl_crystal_density_diffrn 1.261
_exptl_crystal_density_method 'not measured'
_exptl_crystal_description Blade
_exptl_crystal_F_000 3771
_exptl_crystal_size_max 0.24
_exptl_crystal_size_mid 0.23
_exptl_crystal_size_min 0.07
_refine_diff_density_max 1.514
_refine_diff_density_min -0.893
_refine_diff_density_rms 0.078
_refine_ls_extinction_method none
_refine_ls_goodness_of_fit_ref 2.227
_refine_ls_hydrogen_treatment constr
_refine_ls_matrix_type full
_refine_ls_number_parameters 579
_refine_ls_number_reflns 20461
_refine_ls_number_restraints 80
_refine_ls_restrained_S_all 2.287
_refine_ls_R_factor_all 0.0539
_refine_ls_R_factor_gt 0.0368
_refine_ls_shift/su_max 0.005
_refine_ls_shift/su_mean 0.000
_refine_ls_structure_factor_coef Fsqd
_refine_ls_weighting_details w=1/s^2^(Fo^2^)
_refine_ls_weighting_scheme sigma
_refine_ls_wR_factor_gt 0.0591
_refine_ls_wR_factor_ref 0.0598
_reflns_number_gt 15589
_reflns_number_total 20461
_reflns_threshold_expression >2sigma(I)
_cod_data_source_file om200272m_si_002.cif
_cod_data_source_block Fad
_cod_depositor_comments
;
The following automatic conversions were performed:

'_symmetry_cell_setting' value 'Monoclinic' changed to 'monoclinic'
according to /home/saulius/struct/CIF-dictionaries/cif_core.dic
dictionary named 'cif_core.dic' version 2.4.1 from
2010-06-29.

'_atom_sites_solution_hydrogens' value 'Geom' changed to
'geom' according to
/home/saulius/struct/CIF-dictionaries/cif_core.dic dictionary named
'cif_core.dic' version 2.4.1 from
2010-06-29.

'_atom_sites_solution_secondary' value 'Difmap' changed
to 'difmap' according to
/home/saulius/struct/CIF-dictionaries/cif_core.dic dictionary named
'cif_core.dic' version 2.4.1 from
2010-06-29.

'_refine_ls_matrix_type' value 'Full' changed to 'full'
according to /home/saulius/struct/CIF-dictionaries/cif_core.dic
dictionary named 'cif_core.dic' version 2.4.1 from
2010-06-29.

'_refine_ls_weighting_scheme' value 'Sigma' changed to
'sigma' according to
/home/saulius/struct/CIF-dictionaries/cif_core.dic dictionary named
'cif_core.dic' version 2.4.1 from 2010-06-29.

Automatic conversion script
Id: cif_fix_values 1715 2011-07-08 13:25:40Z adriana 
;
_cod_original_sg_symbol_H-M C2/c
_cod_original_formula_sum 'C49.50 H67.38 Cl2 N3 O Ru'
_cod_database_code 4064691

loop_
_symmetry_equiv_pos_as_xyz
'x, y, z'
'-x, y, -z+1/2'
'x+1/2, y+1/2, z'
'-x+1/2, y+1/2, -z+1/2'
'-x, -y, -z'
'x, -y, z-1/2'
'-x+1/2, -y+1/2, -z'
'x+1/2, -y+1/2, z-1/2'

loop_
_atom_site_label
_atom_site_type_symbol
_atom_site_fract_x
_atom_site_fract_y
_atom_site_fract_z
_atom_site_U_iso_or_equiv
_atom_site_adp_type
_atom_site_occupancy
_atom_site_symmetry_multiplicity
_atom_site_calc_flag
_atom_site_refinement_flags
_atom_site_disorder_assembly
_atom_site_disorder_group
Ru1 Ru 0.680883(4) 0.195473(11) 0.622658(4) 0.01504(3) Uani 1 1 d . . .
Cl1 Cl 0.691215(14) 0.33634(3) 0.683580(12) 0.02246(8) Uani 1 1 d . . .
Cl2 Cl 0.706704(14) 0.08480(3) 0.572644(12) 0.02191(8) Uani 1 1 d . . .
O1 O 0.70878(4) 0.05588(9) 0.68271(3) 0.0182(2) Uani 1 1 d . . .
N1 N 0.61170(4) 0.36298(10) 0.54297(4) 0.0166(3) Uani 1 1 d . . .
N2 N 0.60965(4) 0.45833(11) 0.51516(4) 0.0177(3) Uani 1 1 d . . .
N3 N 0.65498(4) 0.47808(10) 0.52500(4) 0.0158(3) Uani 1 1 d . . .
C1 C 0.65695(5) 0.32109(13) 0.57123(5) 0.0158(3) Uani 1 1 d . . .
C2 C 0.68519(5) 0.39852(12) 0.55796(5) 0.0148(3) Uani 1 1 d . . .
C3 C 0.73725(5) 0.40078(12) 0.57333(5) 0.0160(3) Uani 1 1 d . . .
C4 C 0.76796(6) 0.40915(14) 0.62368(5) 0.0242(4) Uani 1 1 d . . .
H4 H 0.7551 0.4144 0.6477 0.029 Uiso 1 1 calc R . .
C5 C 0.81690(6) 0.40971(15) 0.63845(6) 0.0292(4) Uani 1 1 d . . .
H5 H 0.8375 0.4160 0.6726 0.035 Uiso 1 1 calc R . .
C6 C 0.83605(6) 0.40114(15) 0.60399(6) 0.0273(4) Uani 1 1 d . . .
H6 H 0.8697 0.4019 0.6144 0.033 Uiso 1 1 calc R . .
C7 C 0.80591(6) 0.39139(14) 0.55400(5) 0.0244(4) Uani 1 1 d . . .
H7 H 0.8190 0.3846 0.5302 0.029 Uiso 1 1 calc R . .
C8 C 0.75705(6) 0.39164(13) 0.53902(5) 0.0197(3) Uani 1 1 d . . .
H8 H 0.7366 0.3855 0.5048 0.024 Uiso 1 1 calc R . .
C9 C 0.56596(5) 0.31568(13) 0.53696(5) 0.0184(3) Uani 1 1 d . . .
C10 C 0.54548(6) 0.35900(14) 0.56757(5) 0.0214(3) Uani 1 1 d . . .
C11 C 0.50100(6) 0.31398(15) 0.56023(6) 0.0274(4) Uani 1 1 d . . .
H11 H 0.4856 0.3417 0.5801 0.033 Uiso 1 1 calc R . .
C12 C 0.47877(6) 0.22911(15) 0.52434(6) 0.0294(4) Uani 1 1 d . . .
H12 H 0.4482 0.2001 0.5195 0.035 Uiso 1 1 calc R . .
C13 C 0.50084(6) 0.18646(15) 0.49550(6) 0.0273(4) Uani 1 1 d . . .
H13 H 0.4854 0.1271 0.4716 0.033 Uiso 1 1 calc R . .
C14 C 0.54525(5) 0.22860(13) 0.50077(5) 0.0206(3) Uani 1 1 d . . .
C15 C 0.56951(6) 0.45300(15) 0.60653(5) 0.0264(4) Uani 1 1 d . . .
H15 H 0.6038 0.4576 0.6121 0.032 Uiso 1 1 calc R . .
C16 C 0.54638(7) 0.57273(16) 0.58674(7) 0.0443(5) Uani 1 1 d . . .
H16A H 0.5486 0.5897 0.5554 0.066 Uiso 1 1 calc R . .
H16B H 0.5630 0.6346 0.6108 0.066 Uiso 1 1 calc R . .
H16C H 0.5127 0.5706 0.5812 0.066 Uiso 1 1 calc R . .
C17 C 0.56784(7) 0.4236(2) 0.65574(6) 0.0468(5) Uani 1 1 d . . .
H17A H 0.5347 0.4270 0.6521 0.070 Uiso 1 1 calc R . .
H17B H 0.5872 0.4809 0.6808 0.070 Uiso 1 1 calc R . .
H17C H 0.5806 0.3439 0.6661 0.070 Uiso 1 1 calc R . .
C18 C 0.56980(5) 0.17932(14) 0.46990(5) 0.0235(3) Uani 1 1 d . . .
H18 H 0.6002 0.2242 0.4782 0.028 Uiso 1 1 calc R . .
C19 C 0.53886(6) 0.19340(17) 0.41431(5) 0.0354(4) Uani 1 1 d . . .
H19A H 0.5097 0.1462 0.4050 0.053 Uiso 1 1 calc R . .
H19B H 0.5568 0.1661 0.3957 0.053 Uiso 1 1 calc R . .
H19C H 0.5304 0.2768 0.4068 0.053 Uiso 1 1 calc R . .
C20 C 0.58235(7) 0.04899(15) 0.48206(6) 0.0342(4) Uani 1 1 d . . .
H20A H 0.6033 0.0408 0.5173 0.051 Uiso 1 1 calc R . .
H20B H 0.5988 0.0191 0.4623 0.051 Uiso 1 1 calc R . .
H20C H 0.5530 0.0035 0.4744 0.051 Uiso 1 1 calc R . .
C21 C 0.66602(5) 0.58085(13) 0.50241(5) 0.0172(3) Uani 1 1 d . . .
C22 C 0.65783(5) 0.57303(13) 0.45248(5) 0.0193(3) Uani 1 1 d . . .
C23 C 0.66720(6) 0.67381(14) 0.43138(5) 0.0263(4) Uani 1 1 d . . .
H23 H 0.6625 0.6721 0.3977 0.032 Uiso 1 1 calc R . .
C24 C 0.68324(6) 0.77654(14) 0.45835(5) 0.0304(4) Uani 1 1 d . . .
H24 H 0.6893 0.8444 0.4430 0.036 Uiso 1 1 calc R . .
C25 C 0.69055(6) 0.78141(14) 0.50751(5) 0.0273(4) Uani 1 1 d . . .
H25 H 0.7014 0.8529 0.5255 0.033 Uiso 1 1 calc R . .
C26 C 0.68230(5) 0.68315(14) 0.53101(5) 0.0206(3) Uani 1 1 d . . .
C27 C 0.63682(6) 0.46331(14) 0.42153(5) 0.0213(3) Uani 1 1 d . . .
H27 H 0.6417 0.3950 0.4445 0.026 Uiso 1 1 calc R . .
C28 C 0.58309(6) 0.47997(17) 0.39153(6) 0.0346(4) Uani 1 1 d . . .
H28A H 0.5676 0.4928 0.4141 0.052 Uiso 1 1 calc R . .
H28B H 0.5697 0.4092 0.3716 0.052 Uiso 1 1 calc R . .
H28C H 0.5775 0.5486 0.3697 0.052 Uiso 1 1 calc R . .
C29 C 0.66074(6) 0.43373(15) 0.38706(6) 0.0294(4) Uani 1 1 d . . .
H29A H 0.6539 0.4964 0.3623 0.044 Uiso 1 1 calc R . .
H29B H 0.6483 0.3584 0.3704 0.044 Uiso 1 1 calc R . .
H29C H 0.6954 0.4274 0.4063 0.044 Uiso 1 1 calc R . .
C30 C 0.68869(6) 0.69230(14) 0.58461(5) 0.0226(3) Uani 1 1 d . . .
H30 H 0.6860 0.6111 0.5965 0.027 Uiso 1 1 calc R . .
C31 C 0.64932(7) 0.76851(16) 0.58799(6) 0.0346(4) Uani 1 1 d . . .
H31A H 0.6517 0.8490 0.5770 0.052 Uiso 1 1 calc R . .
H31B H 0.6529 0.7705 0.6223 0.052 Uiso 1 1 calc R . .
H31C H 0.6181 0.7350 0.5668 0.052 Uiso 1 1 calc R . .
C32 C 0.73786(6) 0.74187(16) 0.61812(5) 0.0323(4) Uani 1 1 d . . .
H32A H 0.7628 0.6910 0.6162 0.049 Uiso 1 1 calc R . .
H32B H 0.7411 0.7444 0.6523 0.049 Uiso 1 1 calc R . .
H32C H 0.7411 0.8219 0.6073 0.049 Uiso 1 1 calc R . .
C33 C 0.62546(5) 0.12429(13) 0.61607(5) 0.0184(3) Uani 1 1 d . . .
H33 H 0.5958 0.1490 0.5909 0.022 Uiso 1 1 calc R . .
C34 C 0.62681(5) 0.02945(13) 0.64958(5) 0.0180(3) Uani 1 1 d . . .
C35 C 0.58618(6) -0.02800(14) 0.64778(5) 0.0243(4) Uani 1 1 d . . .
H35 H 0.5557 -0.0058 0.6234 0.029 Uiso 1 1 calc R . .
C36 C 0.58948(6) -0.11738(15) 0.68104(6) 0.0301(4) Uani 1 1 d . . .
H36 H 0.5615 -0.1562 0.6796 0.036 Uiso 1 1 calc R . .
C37 C 0.63417(6) -0.14928(14) 0.71647(5) 0.0281(4) Uani 1 1 d . . .
H37 H 0.6364 -0.2106 0.7392 0.034 Uiso 1 1 calc R . .
C38 C 0.67562(6) -0.09402(14) 0.71960(5) 0.0223(3) Uani 1 1 d . . .
H38 H 0.7060 -0.1163 0.7442 0.027 Uiso 1 1 calc R . .
C39 C 0.67154(5) -0.00528(13) 0.68579(5) 0.0181(3) Uani 1 1 d . . .
C40 C 0.75714(5) 0.04127(14) 0.72229(5) 0.0207(3) Uani 1 1 d . . .
H40 H 0.7637 -0.0447 0.7298 0.025 Uiso 1 1 calc R . .
C41 C 0.76049(6) 0.10564(14) 0.76855(5) 0.0248(4) Uani 1 1 d . . .
H41A H 0.7538 0.1899 0.7612 0.037 Uiso 1 1 calc R . .
H41B H 0.7927 0.0961 0.7948 0.037 Uiso 1 1 calc R . .
H41C H 0.7371 0.0724 0.7795 0.037 Uiso 1 1 calc R . .
C42 C 0.79085(6) 0.08901(16) 0.70199(5) 0.0290(4) Uani 1 1 d . . .
H42A H 0.7854 0.0485 0.6710 0.044 Uiso 1 1 calc R . .
H42B H 0.8239 0.0758 0.7260 0.044 Uiso 1 1 calc R . .
H42C H 0.7853 0.1740 0.6958 0.044 Uiso 1 1 calc R . .
C51A C 0.6308(3) 0.7940(7) 0.2688(3) 0.149(3) Uani 0.692(3) 1 d PU A 1
H51A H 0.6394 0.7268 0.2534 0.223 Uiso 0.692(3) 1 calc PR A 1
H51B H 0.6584 0.8174 0.2989 0.223 Uiso 0.692(3) 1 calc PR A 1
H51C H 0.6208 0.8606 0.2456 0.223 Uiso 0.692(3) 1 calc PR A 1
C52A C 0.5981(2) 0.7659(6) 0.2794(2) 0.121(2) Uani 0.692(3) 1 d PU A 1
H52A H 0.6080 0.6920 0.2989 0.146 Uiso 0.692(3) 1 calc PR A 1
H52B H 0.5708 0.7453 0.2481 0.146 Uiso 0.692(3) 1 calc PR A 1
C53A C 0.58000(14) 0.8429(3) 0.30582(12) 0.0557(11) Uani 0.692(3) 1 d PU A 1
H53A H 0.5671 0.9134 0.2847 0.067 Uiso 0.692(3) 1 calc PR A 1
H53B H 0.6078 0.8701 0.3355 0.067 Uiso 0.692(3) 1 calc PR A 1
C54A C 0.54167(17) 0.8028(5) 0.32341(17) 0.1117(18) Uani 0.692(3) 1 d PU A 1
H54A H 0.5153 0.7643 0.2955 0.134 Uiso 0.692(3) 1 calc PR A 1
H54B H 0.5559 0.7431 0.3498 0.134 Uiso 0.692(3) 1 calc PR A 1
C55A C 0.52235(15) 0.8969(4) 0.34178(15) 0.1043(18) Uani 0.692(3) 1 d PU A 1
H55A H 0.4985 0.8650 0.3524 0.157 Uiso 0.692(3) 1 calc PR A 1
H55B H 0.5072 0.9553 0.3155 0.157 Uiso 0.692(3) 1 calc PR A 1
H55C H 0.5481 0.9347 0.3699 0.157 Uiso 0.692(3) 1 calc PR A 1
C51B C 0.64015(11) 0.6953(3) 0.28117(17) 0.0203(12) Uani 0.308(3) 1 d PDU A 2
H51D H 0.6392 0.6512 0.2520 0.024 Uiso 0.308(3) 1 calc PR A 2
H51E H 0.6711 0.6793 0.3094 0.024 Uiso 0.308(3) 1 calc PR A 2
C52B C 0.63444(13) 0.8288(3) 0.2700(3) 0.051(3) Uani 0.308(3) 1 d PDU A 2
H52C H 0.6631 0.8715 0.2931 0.062 Uiso 0.308(3) 1 calc PR A 2
H52D H 0.6310 0.8435 0.2358 0.062 Uiso 0.308(3) 1 calc PR A 2
C53B C 0.5898(2) 0.8735(5) 0.2759(4) 0.189(7) Uani 0.308(3) 1 d PDU A 2
H53C H 0.5650 0.8992 0.2436 0.227 Uiso 0.308(3) 1 calc PR A 2
H53D H 0.5981 0.9413 0.2990 0.227 Uiso 0.308(3) 1 calc PR A 2
C54B C 0.57142(19) 0.7693(7) 0.2965(3) 0.122(5) Uani 0.308(3) 1 d PDU A 2
H54C H 0.5367 0.7586 0.2768 0.146 Uiso 0.308(3) 1 calc PR A 2
H54D H 0.5769 0.7852 0.3312 0.146 Uiso 0.308(3) 1 calc PR A 2
C55B C 0.5985(2) 0.6569(6) 0.2938(3) 0.082(3) Uani 0.308(3) 1 d PDU A 2
H55D H 0.6109 0.6149 0.3259 0.099 Uiso 0.308(3) 1 calc PR A 2
H55E H 0.5768 0.6029 0.2680 0.099 Uiso 0.308(3) 1 calc PR A 2
C61A C 0.5000 0.4348 0.2500 0.106 Uani 1 2 d SD B -3
H61A H 0.5134 0.4966 0.2757 0.127 Uiso 0.50 1 calc PR B -3
H61B H 0.4874 0.4721 0.2169 0.127 Uiso 0.50 1 calc PR B -3
C62A C 0.46124(12) 0.3619(2) 0.2576(2) 0.160(6) Uani 0.50 1 d PD B -3
H62A H 0.4708 0.3443 0.2930 0.192 Uiso 0.50 1 calc PR B -3
H62B H 0.4304 0.4047 0.2446 0.192 Uiso 0.50 1 calc PR B -3
C63A C 0.45753(11) 0.2477(4) 0.22799(19) 0.108(3) Uani 0.50 1 d PD B -3
H63A H 0.4425 0.1831 0.2390 0.130 Uiso 0.50 1 calc PR B -3
H63B H 0.4391 0.2607 0.1921 0.130 Uiso 0.50 1 calc PR B -3
C64A C 0.51040(13) 0.2208(4) 0.2406(4) 0.235(7) Uani 0.50 1 d PD B -3
H64A H 0.5138 0.1862 0.2116 0.283 Uiso 0.50 1 calc PR B -3
H64B H 0.5233 0.1640 0.2684 0.283 Uiso 0.50 1 calc PR B -3
C65A C 0.53740(10) 0.3392(3) 0.2551(3) 0.155(5) Uani 0.50 1 d PD B -3
H65A H 0.5533 0.3569 0.2329 0.185 Uiso 0.50 1 calc PR B -3
H65B H 0.5620 0.3358 0.2895 0.185 Uiso 0.50 1 calc PR B -3

loop_
_atom_site_aniso_label
_atom_site_aniso_U_11
_atom_site_aniso_U_22
_atom_site_aniso_U_33
_atom_site_aniso_U_23
_atom_site_aniso_U_13
_atom_site_aniso_U_12
Ru1 0.01679(6) 0.01543(5) 0.01134(5) 0.00044(5) 0.00428(4) -0.00047(5)
Cl1 0.0268(2) 0.0218(2) 0.01663(16) -0.00379(14) 0.00685(15) 0.00062(16)
Cl2 0.0285(2) 0.02075(19) 0.01776(17) -0.00100(14) 0.01081(15) 0.00128(16)
O1 0.0175(6) 0.0215(6) 0.0125(5) 0.0031(4) 0.0032(4) 0.0006(5)
N1 0.0181(7) 0.0167(6) 0.0146(6) 0.0021(5) 0.0063(5) 0.0002(5)
N2 0.0180(7) 0.0182(7) 0.0167(6) 0.0030(5) 0.0072(5) 0.0005(5)
N3 0.0171(7) 0.0157(6) 0.0143(6) 0.0011(5) 0.0061(5) -0.0003(5)
C1 0.0158(7) 0.0177(8) 0.0119(6) -0.0020(5) 0.0038(5) -0.0008(6)
C2 0.0168(8) 0.0140(7) 0.0115(6) -0.0004(5) 0.0038(6) 0.0006(6)
C3 0.0174(8) 0.0128(7) 0.0165(7) 0.0009(5) 0.0055(6) -0.0011(6)
C4 0.0212(9) 0.0332(10) 0.0169(7) -0.0006(6) 0.0066(6) -0.0005(7)
C5 0.0213(9) 0.0411(11) 0.0194(8) -0.0007(7) 0.0025(7) -0.0002(8)
C6 0.0161(8) 0.0347(10) 0.0279(8) 0.0040(7) 0.0060(7) 0.0000(7)
C7 0.0233(9) 0.0277(9) 0.0250(8) 0.0023(7) 0.0128(7) 0.0013(7)
C8 0.0210(8) 0.0207(8) 0.0155(7) 0.0007(6) 0.0058(6) -0.0017(6)
C9 0.0128(7) 0.0204(8) 0.0199(7) 0.0070(6) 0.0047(6) 0.0013(6)
C10 0.0198(8) 0.0227(8) 0.0208(7) 0.0071(6) 0.0074(6) 0.0041(7)
C11 0.0247(9) 0.0309(10) 0.0313(8) 0.0090(8) 0.0160(7) 0.0053(8)
C12 0.0182(9) 0.0321(10) 0.0365(9) 0.0079(7) 0.0100(7) -0.0023(7)
C13 0.0225(9) 0.0271(9) 0.0279(8) 0.0020(7) 0.0062(7) -0.0039(8)
C14 0.0162(8) 0.0214(8) 0.0203(7) 0.0049(6) 0.0038(6) 0.0002(6)
C15 0.0241(9) 0.0302(10) 0.0277(8) -0.0017(7) 0.0134(7) 0.0026(7)
C16 0.0424(13) 0.0306(11) 0.0580(12) -0.0057(9) 0.0189(10) 0.0029(9)
C17 0.0481(13) 0.0682(15) 0.0299(10) -0.0072(9) 0.0219(9) -0.0075(11)
C18 0.0179(8) 0.0243(9) 0.0246(8) -0.0039(6) 0.0051(6) -0.0053(7)
C19 0.0382(11) 0.0417(11) 0.0282(8) 0.0041(8) 0.0154(8) 0.0074(10)
C20 0.0372(11) 0.0304(10) 0.0316(9) -0.0001(8) 0.0107(8) 0.0059(8)
C21 0.0194(8) 0.0160(7) 0.0171(7) 0.0049(6) 0.0083(6) 0.0014(6)
C22 0.0202(8) 0.0194(8) 0.0177(7) 0.0015(6) 0.0072(6) 0.0015(6)
C23 0.0374(10) 0.0261(9) 0.0171(7) 0.0031(6) 0.0129(7) -0.0013(8)
C24 0.0467(12) 0.0220(9) 0.0241(8) 0.0056(7) 0.0163(8) -0.0054(8)
C25 0.0404(11) 0.0183(9) 0.0242(8) -0.0009(6) 0.0146(7) -0.0046(7)
C26 0.0258(9) 0.0179(8) 0.0188(7) 0.0019(6) 0.0099(6) -0.0003(7)
C27 0.0262(9) 0.0213(8) 0.0172(7) 0.0005(6) 0.0099(6) -0.0003(7)
C28 0.0284(10) 0.0462(12) 0.0271(9) -0.0048(8) 0.0095(8) -0.0027(9)
C29 0.0358(11) 0.0292(10) 0.0266(8) -0.0026(7) 0.0164(8) 0.0030(8)
C30 0.0320(9) 0.0188(8) 0.0178(7) -0.0003(6) 0.0113(6) -0.0026(7)
C31 0.0398(12) 0.0410(11) 0.0261(9) -0.0052(8) 0.0169(8) -0.0002(9)
C32 0.0361(11) 0.0375(11) 0.0206(8) 0.0034(7) 0.0090(7) -0.0059(8)
C33 0.0202(8) 0.0186(8) 0.0146(7) 0.0011(6) 0.0053(6) 0.0009(6)
C34 0.0213(8) 0.0184(8) 0.0136(6) 0.0004(6) 0.0063(6) -0.0011(6)
C35 0.0220(9) 0.0278(9) 0.0199(7) 0.0038(6) 0.0054(6) -0.0027(7)
C36 0.0289(10) 0.0333(10) 0.0261(8) 0.0067(7) 0.0095(7) -0.0096(8)
C37 0.0341(10) 0.0260(9) 0.0214(8) 0.0076(7) 0.0089(7) -0.0046(8)
C38 0.0264(9) 0.0222(8) 0.0153(7) 0.0027(6) 0.0056(6) -0.0001(7)
C39 0.0219(8) 0.0178(8) 0.0144(7) -0.0011(6) 0.0073(6) -0.0013(6)
C40 0.0186(8) 0.0242(8) 0.0138(7) 0.0022(6) 0.0013(6) 0.0023(7)
C41 0.0302(10) 0.0249(9) 0.0149(7) 0.0001(6) 0.0049(7) -0.0010(7)
C42 0.0199(9) 0.0429(11) 0.0207(8) 0.0020(7) 0.0048(7) 0.0011(8)
C51A 0.133(6) 0.240(7) 0.080(4) -0.078(5) 0.052(4) -0.073(5)
C52A 0.073(4) 0.193(7) 0.090(4) -0.055(4) 0.027(3) 0.008(4)
C53A 0.074(3) 0.052(2) 0.0302(16) -0.0064(15) 0.0107(16) -0.028(2)
C54A 0.094(4) 0.114(4) 0.096(3) 0.020(3) 0.008(3) -0.006(3)
C55A 0.086(3) 0.108(4) 0.113(3) -0.063(3) 0.035(3) 0.019(3)
C51B 0.021(3) 0.020(3) 0.018(2) 0.001(2) 0.0068(19) 0.002(2)
C52B 0.062(6) 0.039(4) 0.045(5) 0.027(4) 0.014(4) -0.013(4)
C53B 0.179(10) 0.126(8) 0.204(10) 0.046(7) 0.021(7) -0.112(7)
C54B 0.088(7) 0.151(9) 0.142(8) 0.078(7) 0.063(6) 0.082(7)
C55B 0.096(6) 0.051(5) 0.081(5) 0.043(4) 0.018(4) -0.017(4)
C61A 0.105 0.152 0.038 0.000 0.008 0.000
C62A 0.238(13) 0.149(9) 0.179(10) -0.091(8) 0.172(9) -0.100(8)
C63A 0.215(11) 0.080(5) 0.041(3) -0.003(3) 0.064(4) -0.016(6)
C64A 0.157(11) 0.215(11) 0.422(18) -0.207(13) 0.208(11) -0.085(8)
C65A 0.173(10) 0.241(14) 0.090(6) -0.090(7) 0.095(7) -0.100(9)

loop_
_atom_type_symbol
_atom_type_description
_atom_type_scat_dispersion_real
_atom_type_scat_dispersion_imag
_atom_type_scat_source
C C 0.0033 0.0016 'International Tables Vol C Tables 4.2.6.8 and 6.1.1.4'
H H 0.0000 0.0000 'International Tables Vol C Tables 4.2.6.8 and 6.1.1.4'
N N 0.0061 0.0033 'International Tables Vol C Tables 4.2.6.8 and 6.1.1.4'
O O 0.0106 0.0060 'International Tables Vol C Tables 4.2.6.8 and 6.1.1.4'
Cl Cl 0.1484 0.1585 'International Tables Vol C Tables 4.2.6.8 and 6.1.1.4'
Ru Ru -1.2594 0.8363 'International Tables Vol C Tables 4.2.6.8 and 6.1.1.4'

loop_
_geom_angle_atom_site_label_1
_geom_angle_atom_site_label_2
_geom_angle_atom_site_label_3
_geom_angle
_geom_angle_publ_flag
C33 Ru1 C1 101.64(6) yes
C33 Ru1 O1 78.94(5) yes
C1 Ru1 O1 178.58(5) yes
C33 Ru1 Cl2 104.26(5) yes
C1 Ru1 Cl2 90.52(4) yes
O1 Ru1 Cl2 90.59(3) yes
C33 Ru1 Cl1 101.86(5) yes
C1 Ru1 Cl1 89.78(4) yes
O1 Ru1 Cl1 88.83(3) yes
Cl2 Ru1 Cl1 153.252(15) yes
C39 O1 C40 118.93(11) ?
C39 O1 Ru1 110.48(8) ?
C40 O1 Ru1 129.28(9) ?
N2 N1 C1 115.39(12) ?
N2 N1 C9 115.22(11) ?
C1 N1 C9 129.31(12) ?
N3 N2 N1 102.94(11) ?
N2 N3 C2 112.83(12) ?
N2 N3 C21 117.49(11) ?
C2 N3 C21 129.59(13) ?
N1 C1 C2 101.59(12) ?
N1 C1 Ru1 132.21(11) ?
C2 C1 Ru1 126.00(10) ?
N3 C2 C1 107.23(13) ?
N3 C2 C3 122.56(13) ?
C1 C2 C3 130.19(13) ?
C8 C3 C4 118.77(14) ?
C8 C3 C2 121.45(12) ?
C4 C3 C2 119.76(13) ?
C5 C4 C3 120.10(14) ?
C6 C5 C4 120.51(14) ?
C5 C6 C7 119.84(15) ?
C8 C7 C6 119.91(15) ?
C7 C8 C3 120.87(13) ?
C10 C9 C14 124.34(15) ?
C10 C9 N1 118.02(13) ?
C14 C9 N1 117.64(13) ?
C11 C10 C9 116.80(14) ?
C11 C10 C15 120.81(15) ?
C9 C10 C15 122.37(15) ?
C12 C11 C10 120.92(16) ?
C13 C12 C11 120.43(16) ?
C12 C13 C14 121.45(15) ?
C13 C14 C9 116.03(15) ?
C13 C14 C18 121.17(14) ?
C9 C14 C18 122.77(14) ?
C10 C15 C17 112.32(14) ?
C10 C15 C16 108.98(13) ?
C17 C15 C16 111.58(15) ?
C14 C18 C20 110.61(13) ?
C14 C18 C19 111.81(13) ?
C20 C18 C19 109.72(13) ?
C26 C21 C22 123.87(13) ?
C26 C21 N3 118.33(12) ?
C22 C21 N3 117.75(13) ?
C23 C22 C21 116.55(14) ?
C23 C22 C27 120.88(13) ?
C21 C22 C27 122.47(13) ?
C24 C23 C22 121.32(14) ?
C23 C24 C25 120.57(15) ?
C24 C25 C26 120.98(14) ?
C25 C26 C21 116.71(13) ?
C25 C26 C30 119.93(14) ?
C21 C26 C30 123.30(13) ?
C22 C27 C29 112.51(13) ?
C22 C27 C28 109.72(13) ?
C29 C27 C28 109.93(12) ?
C31 C30 C26 110.23(12) ?
C31 C30 C32 110.33(14) ?
C26 C30 C32 111.63(13) ?
C34 C33 Ru1 119.58(11) ?
C35 C34 C39 118.51(13) ?
C35 C34 C33 123.33(13) ?
C39 C34 C33 118.15(14) ?
C36 C35 C34 120.96(15) ?
C37 C36 C35 119.11(16) ?
C38 C37 C36 121.76(15) ?
C37 C38 C39 118.20(14) ?
O1 C39 C38 125.81(13) ?
O1 C39 C34 112.72(12) ?
C38 C39 C34 121.45(14) ?
O1 C40 C42 106.01(11) ?
O1 C40 C41 109.59(12) ?
C42 C40 C41 113.10(13) ?
C51A C52A C53A 122.4(7) ?
C52A C53A C54A 122.2(4) ?
C55A C54A C53A 114.0(4) ?
C55B C51B C52B 107.3(3) ?
C53B C52B C51B 108.9(3) ?
C52B C53B C54B 106.6(3) ?
C53B C54B C55B 108.4(4) ?
C51B C55B C54B 107.6(3) ?
C62A C61A C65A 101.6(3) ?
C63A C62A C61A 104.2(3) ?
C64A C63A C62A 101.9(3) ?
C63A C64A C65A 106.8(3) ?
C64A C65A C61A 106.8(2) ?

loop_
_geom_bond_atom_site_label_1
_geom_bond_atom_site_label_2
_geom_bond_distance
_geom_bond_publ_flag
Ru1 C33 1.8205(15) yes
Ru1 C1 1.9906(14) yes
Ru1 O1 2.2679(9) yes
Ru1 Cl2 2.3208(4) yes
Ru1 Cl1 2.3325(4) yes
O1 C39 1.3729(17) ?
O1 C40 1.4732(16) ?
N1 N2 1.3443(15) ?
N1 C1 1.3770(17) ?
N1 C9 1.4450(18) ?
N2 N3 1.3191(16) ?
N3 C2 1.3701(17) ?
N3 C21 1.4514(18) ?
C1 C2 1.401(2) ?
C2 C3 1.471(2) ?
C3 C8 1.391(2) ?
C3 C4 1.4026(18) ?
C4 C5 1.382(2) ?
C5 C6 1.381(2) ?
C6 C7 1.391(2) ?
C7 C8 1.379(2) ?
C9 C10 1.393(2) ?
C9 C14 1.401(2) ?
C10 C11 1.389(2) ?
C10 C15 1.519(2) ?
C11 C12 1.386(2) ?
C12 C13 1.382(2) ?
C13 C14 1.393(2) ?
C14 C18 1.515(2) ?
C15 C17 1.521(2) ?
C15 C16 1.529(2) ?
C18 C20 1.529(2) ?
C18 C19 1.535(2) ?
C21 C26 1.400(2) ?
C21 C22 1.4009(19) ?
C22 C23 1.388(2) ?
C22 C27 1.520(2) ?
C23 C24 1.381(2) ?
C24 C25 1.384(2) ?
C25 C26 1.391(2) ?
C26 C30 1.5254(19) ?
C27 C29 1.526(2) ?
C27 C28 1.529(2) ?
C30 C31 1.523(2) ?
C30 C32 1.530(2) ?
C33 C34 1.4527(19) ?
C34 C35 1.390(2) ?
C34 C39 1.406(2) ?
C35 C36 1.388(2) ?
C36 C37 1.388(2) ?
C37 C38 1.388(2) ?
C38 C39 1.389(2) ?
C40 C42 1.500(2) ?
C40 C41 1.521(2) ?
C51A C52A 1.213(7) ?
C52A C53A 1.430(6) ?
C53A C54A 1.542(6) ?
C54A C55A 1.433(6) ?
C51B C55B 1.53998(12) ?
C51B C52B 1.54000(13) ?
C52B C53B 1.54000(12) ?
C53B C54B 1.54000(12) ?
C54B C55B 1.54000(12) ?
C61A C62A 1.54000(11) ?
C61A C65A 1.54000(12) ?
C62A C63A 1.54000(12) ?
C63A C64A 1.54000(13) ?
C64A C65A 1.54000(13) ?
